data_4034044
loop_
_publ_author_name
'Geiger, Thomas'
'Haupt, Anne'
'Maichle-M\"ossmer, C\"acilia'
'Schrenk, Claudio'
'Schnepf, Andreas'
'Bettinger, Holger F.'

_publ_section_title
;
 Synthesis and Photodimerization of 2- and 2,3-Disubstituted Anthracenes:
 Influence of Steric Interactions and London Dispersion on
 Diastereoselectivity.
;
_journal_issue 16
_journal_name_full 'The Journal of organic chemistry'
_journal_page_first 10120
_journal_page_last 10135
_journal_paper_doi 10.1021/acs.joc.9b01317
_journal_volume 84
_journal_year 2019
_chemical_absolute_configuration unk
_chemical_formula_sum 'C36 H36'
_chemical_formula_weight 468.65
_space_group_crystal_system monoclinic
_space_group_IT_number 5
_space_group_name_Hall 'C 2y'
_space_group_name_H-M_alt 'C 1 2 1'
_atom_sites_solution_hydrogens geom
_audit_creation_method SHELXL-2014/7
_cell_angle_alpha 90
_cell_angle_beta 90.618(2)
_cell_angle_gamma 90
_cell_formula_units_Z 4
_cell_length_a 30.492(3)
_cell_length_b 6.8073(8)
_cell_length_c 12.6172(14)
_cell_measurement_reflns_used 8778
_cell_measurement_temperature 100(2)
_cell_measurement_theta_max 29.20
_cell_measurement_theta_min 2.671
_cell_volume 2618.8(5)
_computing_cell_refinement 'Bruker SAINT'
_computing_data_collection 'Bruker COSMO'
_computing_data_reduction 'Bruker SAINT'
_computing_structure_refinement 'SHELXL-2014/7 (Sheldrick, 2014)'
_computing_structure_solution 'SHELXS-13 (Sheldrick 2008)'
_diffrn_ambient_temperature 100(2)
_diffrn_measured_fraction_theta_full 1.000
_diffrn_measured_fraction_theta_max 1.000
_diffrn_measurement_device_type 'Bruker APEX II DUO'
_diffrn_measurement_method 'phi and omega scans'
_diffrn_radiation_type MoK\a
_diffrn_radiation_wavelength 0.71073
_diffrn_reflns_av_R_equivalents 0.0373
_diffrn_reflns_av_unetI/netI 0.0318
_diffrn_reflns_Laue_measured_fraction_full 1.000
_diffrn_reflns_Laue_measured_fraction_max 1.000
_diffrn_reflns_limit_h_max 40
_diffrn_reflns_limit_h_min -40
_diffrn_reflns_limit_k_max 9
_diffrn_reflns_limit_k_min -9
_diffrn_reflns_limit_l_max 16
_diffrn_reflns_limit_l_min -16
_diffrn_reflns_number 26214
_diffrn_reflns_point_group_measured_fraction_full 1.000
_diffrn_reflns_point_group_measured_fraction_max 1.000
_diffrn_reflns_theta_full 25.242
_diffrn_reflns_theta_max 28.278
_diffrn_reflns_theta_min 1.336
_diffrn_source 'ImuS-focus sealed tube'
_exptl_absorpt_coefficient_mu 0.067
_exptl_absorpt_correction_T_max 0.7445
_exptl_absorpt_correction_T_min 0.6789
_exptl_absorpt_correction_type numerical
_exptl_absorpt_process_details sadabs
_exptl_crystal_colour colourless
_exptl_crystal_density_diffrn 1.189
_exptl_crystal_description Plate
_exptl_crystal_F_000 1008
_exptl_crystal_size_max 0.425
_exptl_crystal_size_mid 0.106
_exptl_crystal_size_min 0.074
_refine_diff_density_max 0.308
_refine_diff_density_min -0.237
_refine_diff_density_rms 0.039
_refine_ls_abs_structure_details
;
 Flack x determined using 2518 quotients [(I+)-(I-)]/[(I+)+(I-)]
 (Parsons, Flack and Wagner, Acta Cryst. B69 (2013) 249-259).
;
_refine_ls_abs_structure_Flack -1.2(10)
_refine_ls_extinction_method none
_refine_ls_goodness_of_fit_ref 1.035
_refine_ls_hydrogen_treatment constr
_refine_ls_matrix_type full
_refine_ls_number_parameters 331
_refine_ls_number_reflns 6493
_refine_ls_number_restraints 1
_refine_ls_restrained_S_all 1.035
_refine_ls_R_factor_all 0.0422
_refine_ls_R_factor_gt 0.0377
_refine_ls_shift/su_max 0.001
_refine_ls_shift/su_mean 0.000
_refine_ls_structure_factor_coef Fsqd
_refine_ls_weighting_details 'w=1/[\s^2^(Fo^2^)+(0.0518P)^2^+0.9497P] where P=(Fo^2^+2Fc^2^)/3'
_refine_ls_weighting_scheme calc
_refine_ls_wR_factor_gt 0.0933
_refine_ls_wR_factor_ref 0.0968
_reflns_Friedel_coverage 0.847
_reflns_Friedel_fraction_full 1.000
_reflns_Friedel_fraction_max 1.000
_reflns_number_gt 5979
_reflns_number_total 6493
_reflns_threshold_expression 'I > 2\s(I)'
_cod_data_source_file jo9b01317_si_006.cif
_cod_data_source_block 37b_mo_tg93_0ma_a
_cod_original_sg_symbol_H-M 'C 2'
_cod_database_code 4034044
_shelx_shelxl_version_number 2014/7
_shelx_space_group_comment
;
The symmetry employed for this shelxl refinement is uniquely defined
by the following loop, which should always be used as a source of
symmetry information in preference to the above space-group names.
They are only intended as comments.
;
_shelx_estimated_absorpt_t_min 0.972
_shelx_estimated_absorpt_t_max 0.995

loop_
_space_group_symop_operation_xyz
'x, y, z'
'-x, y, -z'
'x+1/2, y+1/2, z'
'-x+1/2, y+1/2, -z'

loop_
_atom_site_label
_atom_site_type_symbol
_atom_site_fract_x
_atom_site_fract_y
_atom_site_fract_z
_atom_site_U_iso_or_equiv
_atom_site_adp_type
_atom_site_occupancy
_atom_site_site_symmetry_order
_atom_site_calc_flag
_atom_site_refinement_flags_posn
_atom_site_refinement_flags_adp
C1 C 0.61697(5) 0.2917(3) 0.63886(14) 0.0122(3) Uani 1 1 d . .
H1 H 0.6130 0.1700 0.5955 0.015 Uiso 1 1 calc R U
C2 C 0.57279(5) 0.3917(3) 0.65026(13) 0.0122(3) Uani 1 1 d . .
C3 C 0.53278(6) 0.3006(3) 0.63049(14) 0.0152(4) Uani 1 1 d . .
H3 H 0.5321 0.1679 0.6072 0.018 Uiso 1 1 calc R U
C4 C 0.49343(6) 0.4022(3) 0.64447(15) 0.0164(4) Uani 1 1 d . .
H4 H 0.4664 0.3367 0.6313 0.020 Uiso 1 1 calc R U
C5 C 0.49304(5) 0.5985(3) 0.67744(13) 0.0136(3) Uani 1 1 d . .
C6 C 0.53390(5) 0.6890(3) 0.69599(14) 0.0131(3) Uani 1 1 d . .
H6 H 0.5347 0.8225 0.7179 0.016 Uiso 1 1 calc R U
C7 C 0.57300(5) 0.5885(3) 0.68320(13) 0.0123(3) Uani 1 1 d . .
C8 C 0.61737(5) 0.6822(3) 0.70376(14) 0.0118(3) Uani 1 1 d . .
H8 H 0.6134 0.8281 0.7028 0.014 Uiso 1 1 calc R U
C9 C 0.64741(5) 0.6271(3) 0.61328(14) 0.0135(3) Uani 1 1 d . .
C10 C 0.67453(6) 0.7617(3) 0.56318(15) 0.0168(4) Uani 1 1 d . .
H10 H 0.6746 0.8952 0.5851 0.020 Uiso 1 1 calc R U
C11 C 0.70165(6) 0.7022(3) 0.48110(15) 0.0200(4) Uani 1 1 d . .
H11 H 0.7201 0.7948 0.4470 0.024 Uiso 1 1 calc R U
C12 C 0.70166(6) 0.5067(3) 0.44924(16) 0.0205(4) Uani 1 1 d . .
H12 H 0.7202 0.4654 0.3935 0.025 Uiso 1 1 calc R U
C13 C 0.67443(6) 0.3711(3) 0.49913(14) 0.0168(4) Uani 1 1 d . .
H13 H 0.6745 0.2375 0.4772 0.020 Uiso 1 1 calc R U
C14 C 0.64722(6) 0.4302(3) 0.58049(14) 0.0137(4) Uani 1 1 d . .
C15 C 0.45056(6) 0.7176(3) 0.68865(14) 0.0159(4) Uani 1 1 d . .
C16 C 0.45320(6) 0.8506(3) 0.78744(15) 0.0208(4) Uani 1 1 d . .
H16A H 0.4607 0.7710 0.8498 0.031 Uiso 1 1 calc R U
H16B H 0.4248 0.9146 0.7981 0.031 Uiso 1 1 calc R U
H16C H 0.4758 0.9509 0.7772 0.031 Uiso 1 1 calc R U
C17 C 0.41025(6) 0.5836(3) 0.69794(18) 0.0241(4) Uani 1 1 d . .
H17A H 0.3841 0.6638 0.7106 0.036 Uiso 1 1 calc R U
H17B H 0.4146 0.4922 0.7571 0.036 Uiso 1 1 calc R U
H17C H 0.4063 0.5092 0.6320 0.036 Uiso 1 1 calc R U
C18 C 0.44465(6) 0.8480(3) 0.58972(16) 0.0225(4) Uani 1 1 d . .
H18A H 0.4701 0.9348 0.5828 0.034 Uiso 1 1 calc R U
H18B H 0.4180 0.9274 0.5968 0.034 Uiso 1 1 calc R U
H18C H 0.4420 0.7648 0.5266 0.034 Uiso 1 1 calc R U
C19 C 0.63742(5) 0.2317(3) 0.75254(14) 0.0123(3) Uani 1 1 d . .
H19 H 0.6414 0.0859 0.7534 0.015 Uiso 1 1 calc R U
C20 C 0.60761(5) 0.2859(3) 0.84323(14) 0.0133(3) Uani 1 1 d . .
C21 C 0.58141(6) 0.1492(3) 0.89442(15) 0.0157(4) Uani 1 1 d . .
H21 H 0.5807 0.0168 0.8706 0.019 Uiso 1 1 calc R U
C22 C 0.55612(6) 0.2064(3) 0.98080(15) 0.0201(4) Uani 1 1 d . .
H22 H 0.5384 0.1126 1.0162 0.024 Uiso 1 1 calc R U
C23 C 0.55684(6) 0.4000(3) 1.01480(15) 0.0204(4) Uani 1 1 d . .
H23 H 0.5396 0.4387 1.0735 0.025 Uiso 1 1 calc R U
C24 C 0.58277(6) 0.5383(3) 0.96319(15) 0.0175(4) Uani 1 1 d . .
H24 H 0.5832 0.6709 0.9867 0.021 Uiso 1 1 calc R U
C25 C 0.60811(5) 0.4818(3) 0.87709(14) 0.0129(3) Uani 1 1 d . .
C26 C 0.63785(5) 0.6216(3) 0.81759(14) 0.0123(3) Uani 1 1 d . .
H26 H 0.6417 0.7435 0.8609 0.015 Uiso 1 1 calc R U
C27 C 0.68212(6) 0.5209(3) 0.80838(14) 0.0122(3) Uani 1 1 d . .
C28 C 0.72164(5) 0.6114(3) 0.83541(13) 0.0130(3) Uani 1 1 d . .
H28 H 0.7215 0.7441 0.8586 0.016 Uiso 1 1 calc R U
C29 C 0.76158(6) 0.5111(3) 0.82916(14) 0.0132(4) Uani 1 1 d . .
C30 C 0.76042(6) 0.3173(3) 0.79235(14) 0.0149(4) Uani 1 1 d . .
H30 H 0.7871 0.2469 0.7853 0.018 Uiso 1 1 calc R U
C31 C 0.72106(6) 0.2250(3) 0.76581(14) 0.0146(3) Uani 1 1 d . .
H31 H 0.7211 0.0928 0.7417 0.017 Uiso 1 1 calc R U
C32 C 0.68172(5) 0.3257(3) 0.77448(13) 0.0118(3) Uani 1 1 d . .
C33 C 0.80552(5) 0.6022(3) 0.86266(14) 0.0149(3) Uani 1 1 d . .
C34 C 0.80030(6) 0.8077(3) 0.91042(18) 0.0258(4) Uani 1 1 d . .
H34A H 0.8292 0.8591 0.9310 0.039 Uiso 1 1 calc R U
H34B H 0.7816 0.8002 0.9730 0.039 Uiso 1 1 calc R U
H34C H 0.7868 0.8952 0.8578 0.039 Uiso 1 1 calc R U
C35 C 0.83500(6) 0.6179(4) 0.76527(17) 0.0251(4) Uani 1 1 d . .
H35A H 0.8634 0.6736 0.7864 0.038 Uiso 1 1 calc R U
H35B H 0.8210 0.7032 0.7123 0.038 Uiso 1 1 calc R U
H35C H 0.8394 0.4869 0.7349 0.038 Uiso 1 1 calc R U
C36 C 0.82773(7) 0.4717(4) 0.94604(18) 0.0302(5) Uani 1 1 d . .
H36A H 0.8093 0.4646 1.0091 0.045 Uiso 1 1 calc R U
H36B H 0.8563 0.5274 0.9654 0.045 Uiso 1 1 calc R U
H36C H 0.8318 0.3394 0.9170 0.045 Uiso 1 1 calc R U

loop_
_atom_site_aniso_label
_atom_site_aniso_U_11
_atom_site_aniso_U_22
_atom_site_aniso_U_33
_atom_site_aniso_U_23
_atom_site_aniso_U_13
_atom_site_aniso_U_12
C1 0.0132(8) 0.0108(8) 0.0125(8) -0.0013(7) -0.0017(6) -0.0015(7)
C2 0.0122(8) 0.0138(9) 0.0106(8) 0.0003(7) -0.0018(6) -0.0004(6)
C3 0.0162(8) 0.0140(8) 0.0154(8) -0.0014(7) -0.0027(6) -0.0025(7)
C4 0.0126(8) 0.0191(9) 0.0174(9) -0.0015(7) -0.0032(7) -0.0045(7)
C5 0.0120(8) 0.0178(9) 0.0109(8) 0.0003(7) -0.0008(6) -0.0001(7)
C6 0.0134(8) 0.0127(8) 0.0132(8) 0.0000(7) -0.0016(6) -0.0007(7)
C7 0.0127(8) 0.0136(9) 0.0105(8) 0.0009(7) -0.0013(6) -0.0015(7)
C8 0.0112(7) 0.0099(8) 0.0144(8) -0.0009(6) -0.0013(6) -0.0012(6)
C9 0.0117(7) 0.0155(8) 0.0133(8) 0.0005(7) -0.0023(6) 0.0004(7)
C10 0.0147(8) 0.0165(9) 0.0192(9) 0.0018(7) -0.0016(7) -0.0029(7)
C11 0.0153(9) 0.0266(10) 0.0181(9) 0.0048(8) 0.0016(7) -0.0040(8)
C12 0.0161(9) 0.0293(11) 0.0161(9) -0.0010(8) 0.0030(7) 0.0014(8)
C13 0.0167(8) 0.0186(9) 0.0151(9) -0.0021(8) -0.0007(7) 0.0021(7)
C14 0.0125(8) 0.0157(9) 0.0127(8) 0.0015(7) -0.0019(6) -0.0002(7)
C15 0.0111(8) 0.0198(9) 0.0167(8) -0.0013(7) -0.0002(6) -0.0004(7)
C16 0.0157(8) 0.0268(10) 0.0199(9) -0.0035(8) 0.0019(7) 0.0012(8)
C17 0.0115(8) 0.0277(11) 0.0332(11) -0.0044(9) 0.0007(7) -0.0026(8)
C18 0.0178(9) 0.0284(11) 0.0213(9) 0.0024(8) -0.0021(7) 0.0050(8)
C19 0.0121(7) 0.0107(8) 0.0142(8) -0.0004(7) -0.0014(6) 0.0001(6)
C20 0.0106(7) 0.0162(9) 0.0130(8) 0.0007(7) -0.0029(6) -0.0002(7)
C21 0.0120(8) 0.0175(9) 0.0176(9) 0.0029(7) -0.0027(6) -0.0003(7)
C22 0.0141(8) 0.0268(10) 0.0195(9) 0.0068(8) 0.0000(7) -0.0009(8)
C23 0.0148(8) 0.0319(11) 0.0146(9) 0.0002(8) 0.0025(7) 0.0002(8)
C24 0.0138(8) 0.0231(10) 0.0155(9) -0.0029(8) -0.0008(7) 0.0005(7)
C25 0.0094(7) 0.0175(8) 0.0118(8) 0.0004(7) -0.0022(6) 0.0002(7)
C26 0.0111(7) 0.0118(8) 0.0138(8) -0.0031(7) -0.0015(6) -0.0011(7)
C27 0.0118(8) 0.0146(9) 0.0102(8) 0.0010(7) -0.0003(6) 0.0010(6)
C28 0.0127(8) 0.0135(8) 0.0127(8) -0.0019(7) 0.0000(6) -0.0014(7)
C29 0.0113(8) 0.0173(9) 0.0110(8) 0.0007(7) -0.0011(6) -0.0009(6)
C30 0.0117(8) 0.0163(9) 0.0168(9) 0.0005(7) 0.0002(6) 0.0033(7)
C31 0.0152(8) 0.0128(8) 0.0158(8) -0.0015(7) 0.0001(6) 0.0011(7)
C32 0.0109(8) 0.0139(9) 0.0108(8) 0.0000(7) -0.0013(6) -0.0004(6)
C33 0.0112(8) 0.0173(9) 0.0160(8) 0.0026(7) -0.0020(6) -0.0019(7)
C34 0.0162(9) 0.0243(10) 0.0367(12) -0.0114(9) -0.0033(8) -0.0040(8)
C35 0.0178(9) 0.0315(11) 0.0263(10) 0.0014(9) 0.0057(7) -0.0045(8)
C36 0.0251(10) 0.0320(12) 0.0332(12) 0.0146(10) -0.0163(9) -0.0085(9)

loop_
_atom_type_symbol
_atom_type_description
_atom_type_scat_dispersion_real
_atom_type_scat_dispersion_imag
_atom_type_scat_source
C C 0.0033 0.0016 'International Tables Vol C Tables 4.2.6.8 and 6.1.1.4'
H H 0.0000 0.0000 'International Tables Vol C Tables 4.2.6.8 and 6.1.1.4'

loop_
_geom_angle_atom_site_label_1
_geom_angle_atom_site_label_2
_geom_angle_atom_site_label_3
_geom_angle
C14 C1 C2 108.21(14)
C14 C1 C19 111.03(13)
C2 C1 C19 111.41(14)
C14 C1 H1 108.7
C2 C1 H1 108.7
C19 C1 H1 108.7
C3 C2 C7 118.75(16)
C3 C2 C1 124.17(16)
C7 C2 C1 117.08(15)
C2 C3 C4 120.66(17)
C2 C3 H3 119.7
C4 C3 H3 119.7
C3 C4 C5 121.34(16)
C3 C4 H4 119.3
C5 C4 H4 119.3
C4 C5 C6 117.19(16)
C4 C5 C15 122.77(16)
C6 C5 C15 119.98(16)
C7 C6 C5 121.71(17)
C7 C6 H6 119.1
C5 C6 H6 119.1
C6 C7 C2 120.34(16)
C6 C7 C8 122.64(16)
C2 C7 C8 117.02(15)
C7 C8 C9 108.17(14)
C7 C8 C26 112.38(14)
C9 C8 C26 112.02(14)
C7 C8 H8 108.0
C9 C8 H8 108.0
C26 C8 H8 108.0
C10 C9 C14 119.76(16)
C10 C9 C8 123.02(17)
C14 C9 C8 117.22(16)
C9 C10 C11 120.45(18)
C9 C10 H10 119.8
C11 C10 H10 119.8
C12 C11 C10 119.72(18)
C12 C11 H11 120.1
C10 C11 H11 120.1
C11 C12 C13 120.05(18)
C11 C12 H12 120.0
C13 C12 H12 120.0
C14 C13 C12 120.33(18)
C14 C13 H13 119.8
C12 C13 H13 119.8
C13 C14 C9 119.69(17)
C13 C14 C1 123.44(16)
C9 C14 C1 116.86(15)
C5 C15 C17 111.69(16)
C5 C15 C18 108.72(15)
C17 C15 C18 108.50(16)
C5 C15 C16 110.34(15)
C17 C15 C16 108.78(15)
C18 C15 C16 108.75(16)
C15 C16 H16A 109.5
C15 C16 H16B 109.5
H16A C16 H16B 109.5
C15 C16 H16C 109.5
H16A C16 H16C 109.5
H16B C16 H16C 109.5
C15 C17 H17A 109.5
C15 C17 H17B 109.5
H17A C17 H17B 109.5
C15 C17 H17C 109.5
H17A C17 H17C 109.5
H17B C17 H17C 109.5
C15 C18 H18A 109.5
C15 C18 H18B 109.5
H18A C18 H18B 109.5
C15 C18 H18C 109.5
H18A C18 H18C 109.5
H18B C18 H18C 109.5
C20 C19 C32 107.45(14)
C20 C19 C1 112.41(13)
C32 C19 C1 113.01(14)
C20 C19 H19 107.9
C32 C19 H19 107.9
C1 C19 H19 107.9
C21 C20 C25 120.00(16)
C21 C20 C19 122.74(17)
C25 C20 C19 117.23(16)
C20 C21 C22 120.06(18)
C20 C21 H21 120.0
C22 C21 H21 120.0
C23 C22 C21 119.94(19)
C23 C22 H22 120.0
C21 C22 H22 120.0
C22 C23 C24 120.29(18)
C22 C23 H23 119.9
C24 C23 H23 119.9
C25 C24 C23 119.95(19)
C25 C24 H24 120.0
C23 C24 H24 120.0
C24 C25 C20 119.75(17)
C24 C25 C26 123.45(17)
C20 C25 C26 116.79(15)
C25 C26 C27 106.90(14)
C25 C26 C8 111.89(13)
C27 C26 C8 112.52(14)
C25 C26 H26 108.5
C27 C26 H26 108.5
C8 C26 H26 108.5
C28 C27 C32 120.06(16)
C28 C27 C26 123.28(16)
C32 C27 C26 116.62(15)
C27 C28 C29 121.47(17)
C27 C28 H28 119.3
C29 C28 H28 119.3
C28 C29 C30 117.37(16)
C28 C29 C33 123.14(16)
C30 C29 C33 119.48(16)
C31 C30 C29 121.59(16)
C31 C30 H30 119.2
C29 C30 H30 119.2
C32 C31 C30 120.15(17)
C32 C31 H31 119.9
C30 C31 H31 119.9
C31 C32 C27 119.32(16)
C31 C32 C19 123.12(16)
C27 C32 C19 117.52(15)
C36 C33 C29 109.54(15)
C36 C33 C34 107.87(17)
C29 C33 C34 112.56(15)
C36 C33 C35 109.43(17)
C29 C33 C35 109.00(15)
C34 C33 C35 108.39(16)
C33 C34 H34A 109.5
C33 C34 H34B 109.5
H34A C34 H34B 109.5
C33 C34 H34C 109.5
H34A C34 H34C 109.5
H34B C34 H34C 109.5
C33 C35 H35A 109.5
C33 C35 H35B 109.5
H35A C35 H35B 109.5
C33 C35 H35C 109.5
H35A C35 H35C 109.5
H35B C35 H35C 109.5
C33 C36 H36A 109.5
C33 C36 H36B 109.5
H36A C36 H36B 109.5
C33 C36 H36C 109.5
H36A C36 H36C 109.5
H36B C36 H36C 109.5

loop_
_geom_bond_atom_site_label_1
_geom_bond_atom_site_label_2
_geom_bond_distance
C1 C14 1.515(2)
C1 C2 1.518(2)
C1 C19 1.611(2)
C1 H1 1.0000
C2 C3 1.389(2)
C2 C7 1.402(2)
C3 C4 1.398(3)
C3 H3 0.9500
C4 C5 1.400(3)
C4 H4 0.9500
C5 C6 1.407(2)
C5 C15 1.536(2)
C6 C7 1.386(2)
C6 H6 0.9500
C7 C8 1.516(2)
C8 C9 1.519(2)
C8 C26 1.614(2)
C8 H8 1.0000
C9 C10 1.391(2)
C9 C14 1.402(3)
C10 C11 1.392(3)
C10 H10 0.9500
C11 C12 1.390(3)
C11 H11 0.9500
C12 C13 1.396(3)
C12 H12 0.9500
C13 C14 1.387(2)
C13 H13 0.9500
C15 C17 1.537(3)
C15 C18 1.541(3)
C15 C16 1.542(3)
C16 H16A 0.9800
C16 H16B 0.9800
C16 H16C 0.9800
C17 H17A 0.9800
C17 H17B 0.9800
C17 H17C 0.9800
C18 H18A 0.9800
C18 H18B 0.9800
C18 H18C 0.9800
C19 C20 1.515(2)
C19 C32 1.517(2)
C19 H19 1.0000
C20 C21 1.390(2)
C20 C25 1.401(3)
C21 C22 1.397(3)
C21 H21 0.9500
C22 C23 1.386(3)
C22 H22 0.9500
C23 C24 1.395(3)
C23 H23 0.9500
C24 C25 1.394(2)
C24 H24 0.9500
C25 C26 1.519(2)
C26 C27 1.520(2)
C26 H26 1.0000
C27 C28 1.392(2)
C27 C32 1.396(2)
C28 C29 1.399(2)
C28 H28 0.9500
C29 C30 1.399(3)
C29 C33 1.531(2)
C30 C31 1.392(2)
C30 H30 0.9500
C31 C32 1.387(2)
C31 H31 0.9500
C33 C36 1.529(3)
C33 C34 1.532(3)
C33 C35 1.534(3)
C34 H34A 0.9800
C34 H34B 0.9800
C34 H34C 0.9800
C35 H35A 0.9800
C35 H35B 0.9800
C35 H35C 0.9800
C36 H36A 0.9800
C36 H36B 0.9800
C36 H36C 0.9800
